data_1546288
loop_
_publ_author_name
'Zhang, Qiong-You'
'He, Xin'
'Zhao, Liang'

_publ_section_title
;
 Macrocycle-assisted synthesis of non-stoichiometric silver(I) halide
 electrocatalysts for efficient chlorine evolution reaction
;
_journal_name_full 'Chem. Sci.'
_journal_paper_doi 10.1039/C7SC00575J
_journal_year 2017
_chemical_formula_sum 'C46 H52 Ag5 Br F12 N14 O17 S4'
_chemical_formula_weight 2048.52
_chemical_name_systematic
; 
 ? 
;
_space_group_IT_number 2
_symmetry_cell_setting triclinic
_symmetry_space_group_name_Hall '-P 1'
_symmetry_space_group_name_H-M 'P -1'
_atom_sites_solution_hydrogens geom
_atom_sites_solution_primary direct
_atom_sites_solution_secondary difmap
_audit_creation_method SHELXL-97
_audit_update_record
;
2017-01-13 deposited with the CCDC.
2017-06-09 downloaded from the CCDC.
;
_cell_angle_alpha 91.21(3)
_cell_angle_beta 102.96(3)
_cell_angle_gamma 90.15(3)
_cell_formula_units_Z 2
_cell_length_a 10.277(2)
_cell_length_b 17.015(3)
_cell_length_c 19.143(4)
_cell_measurement_reflns_used 14395
_cell_measurement_temperature 173(2)
_cell_measurement_theta_max 32.8439
_cell_measurement_theta_min 1.0918
_cell_volume 3261.3(12)
_computing_cell_refinement 'CrystalClear (Rigaku Inc., 2008)'
_computing_data_collection 'CrystalClear (Rigaku Inc., 2008)'
_computing_data_reduction 'CrystalClear (Rigaku Inc., 2008)'
_computing_molecular_graphics
;
 Mercury: visualization and analysis of crystal structures, C. F. Macrae,
 P. R. Edgington, P. McCabe, E. Pidcock, G. P. Shields, R. Taylor,
 M. Towler and J. van de Streek, J. Appl. Cryst., 39, 453-457, 2006.
;
_computing_publication_material 'SHELX-97 (Sheldrick, 1997)'
_computing_structure_refinement 'SHELX-97 (Sheldrick, 1997)'
_computing_structure_solution 'SHELX-97 (Sheldrick, 1997)'
_diffrn_ambient_temperature 173(2)
_diffrn_measured_fraction_theta_full 0.993
_diffrn_measured_fraction_theta_max 0.993
_diffrn_measurement_device_type 'MM007HF + CCD (Saturn724+)'
_diffrn_measurement_method '\w scans at fixed \c = 45\%'
_diffrn_radiation_monochromator Confocal
_diffrn_radiation_source 'Rotating Anode'
_diffrn_radiation_type MoK\a
_diffrn_radiation_wavelength 0.71073
_diffrn_reflns_av_R_equivalents 0.0442
_diffrn_reflns_av_sigmaI/netI 0.0496
_diffrn_reflns_limit_h_max 13
_diffrn_reflns_limit_h_min -13
_diffrn_reflns_limit_k_max 22
_diffrn_reflns_limit_k_min -21
_diffrn_reflns_limit_l_max 24
_diffrn_reflns_limit_l_min -24
_diffrn_reflns_number 29481
_diffrn_reflns_theta_full 27.47
_diffrn_reflns_theta_max 27.47
_diffrn_reflns_theta_min 2.39
_exptl_absorpt_coefficient_mu 2.326
_exptl_absorpt_correction_T_max 1.0000
_exptl_absorpt_correction_T_min 0.7656
_exptl_absorpt_correction_type multi-scan
_exptl_absorpt_process_details 'CrystalClear (Rigaku Inc., 2008)'
_exptl_crystal_colour Colorless
_exptl_crystal_density_diffrn 2.086
_exptl_crystal_density_method 'not measured'
_exptl_crystal_description Block
_exptl_crystal_F_000 2008
_exptl_crystal_size_max 0.21
_exptl_crystal_size_mid 0.13
_exptl_crystal_size_min 0.11
_refine_diff_density_max 0.741
_refine_diff_density_min -1.514
_refine_diff_density_rms 0.123
_refine_ls_extinction_method none
_refine_ls_goodness_of_fit_ref 1.068
_refine_ls_hydrogen_treatment mixed
_refine_ls_matrix_type full
_refine_ls_number_parameters 957
_refine_ls_number_reflns 14837
_refine_ls_number_restraints 24
_refine_ls_restrained_S_all 1.068
_refine_ls_R_factor_all 0.0492
_refine_ls_R_factor_gt 0.0442
_refine_ls_shift/su_max 0.003
_refine_ls_shift/su_mean 0.000
_refine_ls_structure_factor_coef Fsqd
_refine_ls_weighting_details 'calc w=1/[\s^2^(Fo^2^)+(0.0424P)^2^+7.1367P] where P=(Fo^2^+2Fc^2^)/3'
_refine_ls_weighting_scheme calc
_refine_ls_wR_factor_gt 0.1045
_refine_ls_wR_factor_ref 0.1083
_reflns_number_gt 13437
_reflns_number_total 14837
_reflns_threshold_expression >2sigma(I)
_cod_data_source_file c7sc00575j2.cif
_cod_data_source_block Complex2-Ag3Br
_cod_original_cell_volume 3261.4(11)
_cod_original_sg_symbol_H-M P-1
_cod_database_code 1546288

loop_
_symmetry_equiv_pos_as_xyz
'x, y, z'
'-x, -y, -z'

loop_
_atom_site_label
_atom_site_type_symbol
_atom_site_fract_x
_atom_site_fract_y
_atom_site_fract_z
_atom_site_U_iso_or_equiv
_atom_site_adp_type
_atom_site_occupancy
_atom_site_symmetry_multiplicity
_atom_site_calc_flag
_atom_site_refinement_flags
_atom_site_disorder_assembly
_atom_site_disorder_group
Ag1 Ag 0.94890(3) 0.245015(18) 0.391968(16) 0.02616(8) Uani 1 1 d . A .
Ag2 Ag 0.8193(4) 0.07195(14) 0.26181(14) 0.0286(5) Uani 0.70(3) 1 d P A 1
Ag2' Ag 0.782(3) 0.0781(8) 0.2613(3) 0.050(3) Uani 0.30(3) 1 d P A 2
Ag3 Ag 0.79769(4) 0.281380(19) 0.169397(17) 0.03084(8) Uani 1 1 d . A .
Ag4 Ag 0.93410(3) 0.44144(2) 0.243851(17) 0.02709(8) Uani 1 1 d . A .
Ag5 Ag 0.92441(3) 0.09844(2) 0.110227(19) 0.03149(8) Uani 1 1 d . . .
Br1 Br 0.75950(4) 0.21472(3) 0.28191(2) 0.02906(10) Uani 1 1 d . . .
N1 N 0.7068(3) 0.33685(19) 0.06596(16) 0.0197(6) Uani 1 1 d . . .
C1 C 0.6947(4) 0.2933(2) 0.0048(2) 0.0237(8) Uani 1 1 d . A .
C2 C 0.6758(4) 0.3275(3) -0.0616(2) 0.0307(9) Uani 1 1 d . . .
H2A H 0.6690 0.2961 -0.1039 0.037 Uiso 1 1 calc R A .
C3 C 0.6670(5) 0.4092(3) -0.0650(2) 0.0353(10) Uani 1 1 d . A .
H3A H 0.6568 0.4340 -0.1099 0.042 Uiso 1 1 calc R . .
C4 C 0.6730(4) 0.4541(3) -0.0035(2) 0.0283(9) Uani 1 1 d . . .
H4A H 0.6640 0.5096 -0.0055 0.034 Uiso 1 1 calc R A .
C5 C 0.6926(4) 0.4156(2) 0.0621(2) 0.0233(8) Uani 1 1 d . A .
N2 N 0.7065(3) 0.4564(2) 0.12699(18) 0.0224(7) Uani 1 1 d . . .
C6 C 0.7064(5) 0.5434(2) 0.1264(2) 0.0319(9) Uani 1 1 d . A .
H6A H 0.7556 0.5615 0.0913 0.048 Uiso 1 1 calc R . .
H6B H 0.7494 0.5642 0.1741 0.048 Uiso 1 1 calc R . .
H6C H 0.6142 0.5621 0.1133 0.048 Uiso 1 1 calc R . .
N3 N 0.7180(3) 0.42555(18) 0.24653(17) 0.0186(6) Uani 1 1 d . . .
C7 C 0.6411(4) 0.4247(2) 0.1792(2) 0.0206(7) Uani 1 1 d . A .
C8 C 0.5109(4) 0.3988(2) 0.1607(2) 0.0262(8) Uani 1 1 d . . .
H8A H 0.4606 0.3993 0.1125 0.031 Uiso 1 1 calc R A .
C9 C 0.4566(4) 0.3718(2) 0.2161(2) 0.0281(9) Uani 1 1 d . A .
H9A H 0.3680 0.3514 0.2056 0.034 Uiso 1 1 calc R . .
C10 C 0.5279(4) 0.3740(2) 0.2850(2) 0.0258(8) Uani 1 1 d . . .
H10A H 0.4892 0.3569 0.3227 0.031 Uiso 1 1 calc R A .
C11 C 0.6616(4) 0.4024(2) 0.2996(2) 0.0191(7) Uani 1 1 d . A .
N4 N 0.7373(3) 0.40210(19) 0.36852(17) 0.0207(6) Uani 1 1 d . . .
C12 C 0.6853(4) 0.3636(3) 0.4249(2) 0.0318(9) Uani 1 1 d . A .
H12A H 0.5937 0.3452 0.4051 0.048 Uiso 1 1 calc R . .
H12B H 0.6858 0.4012 0.4644 0.048 Uiso 1 1 calc R . .
H12C H 0.7417 0.3187 0.4427 0.048 Uiso 1 1 calc R . .
N5 N 0.9597(3) 0.38480(19) 0.42701(18) 0.0217(7) Uani 1 1 d . . .
C13 C 0.8696(4) 0.4324(2) 0.3883(2) 0.0197(7) Uani 1 1 d . A .
C14 C 0.9013(4) 0.5067(2) 0.3688(2) 0.0254(8) Uani 1 1 d . . .
H14A H 0.8354 0.5398 0.3415 0.030 Uiso 1 1 calc R A .
C15 C 1.0337(5) 0.5310(3) 0.3909(2) 0.0309(9) Uani 1 1 d . A .
H15A H 1.0594 0.5811 0.3774 0.037 Uiso 1 1 calc R . .
C16 C 1.1285(4) 0.4836(3) 0.4319(2) 0.0296(9) Uani 1 1 d . . .
H16A H 1.2191 0.5000 0.4465 0.035 Uiso 1 1 calc R A .
C17 C 1.0861(4) 0.4097(2) 0.4514(2) 0.0241(8) Uani 1 1 d . A .
N6 N 1.1733(4) 0.3595(2) 0.4945(2) 0.0318(8) Uani 1 1 d . . .
C18 C 1.3152(5) 0.3821(3) 0.5127(3) 0.0462(13) Uani 1 1 d . A .
H18A H 1.3335 0.4185 0.4770 0.069 Uiso 1 1 calc R . .
H18B H 1.3702 0.3351 0.5131 0.069 Uiso 1 1 calc R . .
H18C H 1.3367 0.4079 0.5602 0.069 Uiso 1 1 calc R . .
N7 N 1.0306(4) 0.2562(2) 0.51350(18) 0.0261(7) Uani 1 1 d . . .
C19 C 1.1305(4) 0.3072(2) 0.5411(2) 0.0285(9) Uani 1 1 d . A .
C20 C 1.1893(5) 0.3090(3) 0.6145(3) 0.0403(12) Uani 1 1 d . . .
H20A H 1.2657 0.3408 0.6332 0.048 Uiso 1 1 calc R A .
C21 C 1.1343(6) 0.2638(3) 0.6590(3) 0.0453(14) Uani 1 1 d . A .
H21A H 1.1699 0.2665 0.7093 0.054 Uiso 1 1 calc R . .
C22 C 1.0282(6) 0.2147(3) 0.6316(2) 0.0423(13) Uani 1 1 d . . .
H22A H 0.9877 0.1845 0.6623 0.051 Uiso 1 1 calc R A .
C23 C 0.9819(5) 0.2105(3) 0.5579(2) 0.0310(9) Uani 1 1 d . A .
N8 N 0.8786(4) 0.1572(2) 0.5260(2) 0.0306(8) Uani 1 1 d . . .
C24 C 0.7525(6) 0.1595(4) 0.5490(3) 0.0473(13) Uani 1 1 d . A .
H24A H 0.6910 0.1200 0.5216 0.071 Uiso 1 1 calc R . .
H24B H 0.7131 0.2118 0.5407 0.071 Uiso 1 1 calc R . .
H24C H 0.7687 0.1482 0.6002 0.071 Uiso 1 1 calc R . .
N9 N 0.7833(3) 0.0616(2) 0.44363(18) 0.0244(7) Uani 1 1 d . . .
C25 C 0.8937(4) 0.1032(2) 0.4736(2) 0.0243(8) Uani 1 1 d . A .
C26 C 1.0173(4) 0.0914(2) 0.4545(2) 0.0233(8) Uani 1 1 d . . .
H26A H 1.0942 0.1212 0.4767 0.028 Uiso 1 1 calc R A .
C27 C 1.0221(4) 0.0350(2) 0.4023(2) 0.0239(8) Uani 1 1 d . A .
H27A H 1.1037 0.0261 0.3880 0.029 Uiso 1 1 calc R . .
C28 C 0.9090(4) -0.0091(2) 0.3702(2) 0.0228(8) Uani 1 1 d . . .
H28A H 0.9114 -0.0479 0.3341 0.027 Uiso 1 1 calc R A 1
C29 C 0.7913(4) 0.0065(2) 0.3938(2) 0.0227(8) Uani 1 1 d . A .
N10 N 0.6739(4) -0.0373(2) 0.3673(2) 0.0305(8) Uani 1 1 d . . .
C30 C 0.5879(5) -0.0533(4) 0.4168(3) 0.0481(14) Uani 1 1 d . A .
H30A H 0.5104 -0.0845 0.3918 0.072 Uiso 1 1 calc R . .
H30B H 0.5576 -0.0036 0.4342 0.072 Uiso 1 1 calc R . .
H30C H 0.6381 -0.0827 0.4575 0.072 Uiso 1 1 calc R . .
N11 N 0.6772(3) -0.03661(19) 0.24522(19) 0.0232(7) Uani 1 1 d . . .
C31 C 0.6476(4) -0.0752(3) 0.3004(2) 0.0261(8) Uani 1 1 d . A .
C32 C 0.5906(4) -0.1508(3) 0.2911(3) 0.0348(10) Uani 1 1 d . . .
H32A H 0.5688 -0.1771 0.3302 0.042 Uiso 1 1 calc R A .
C33 C 0.5670(5) -0.1858(3) 0.2245(3) 0.0391(11) Uani 1 1 d . A .
H33A H 0.5301 -0.2374 0.2175 0.047 Uiso 1 1 calc R . .
C34 C 0.5967(4) -0.1463(3) 0.1662(3) 0.0325(10) Uani 1 1 d . . .
H34A H 0.5812 -0.1702 0.1198 0.039 Uiso 1 1 calc R A .
C35 C 0.6495(4) -0.0710(2) 0.1793(2) 0.0232(8) Uani 1 1 d . A .
N12 N 0.6811(3) -0.02534(19) 0.12462(18) 0.0227(7) Uani 1 1 d . . .
C36 C 0.6916(5) -0.0677(3) 0.0585(3) 0.0335(10) Uani 1 1 d . A .
H36A H 0.7271 -0.1204 0.0702 0.050 Uiso 1 1 calc R . .
H36B H 0.7516 -0.0389 0.0348 0.050 Uiso 1 1 calc R . .
H36C H 0.6030 -0.0722 0.0263 0.050 Uiso 1 1 calc R . .
N13 N 0.6955(3) 0.0993(2) 0.07820(18) 0.0215(7) Uani 1 1 d . A .
C37 C 0.6296(4) 0.0520(2) 0.1143(2) 0.0206(7) Uani 1 1 d . A .
C38 C 0.5165(4) 0.0764(2) 0.1372(2) 0.0236(8) Uani 1 1 d . . .
H38A H 0.4733 0.0430 0.1643 0.028 Uiso 1 1 calc R A .
C39 C 0.4693(4) 0.1512(2) 0.1189(2) 0.0253(8) Uani 1 1 d . A .
H39A H 0.3942 0.1703 0.1351 0.030 Uiso 1 1 calc R . .
C40 C 0.5301(4) 0.1984(2) 0.0773(2) 0.0226(8) Uani 1 1 d . . .
H40A H 0.4952 0.2486 0.0627 0.027 Uiso 1 1 calc R A .
C41 C 0.6443(4) 0.1702(2) 0.05726(19) 0.0202(7) Uani 1 1 d . A .
N14 N 0.7115(3) 0.2119(2) 0.01338(18) 0.0243(7) Uani 1 1 d . . .
C42 C 0.7520(5) 0.1681(3) -0.0451(2) 0.0322(10) Uani 1 1 d . A .
H42A H 0.7970 0.2038 -0.0718 0.048 Uiso 1 1 calc R . .
H42B H 0.6728 0.1451 -0.0775 0.048 Uiso 1 1 calc R . .
H42C H 0.8132 0.1260 -0.0251 0.048 Uiso 1 1 calc R . .
S1 S 1.03109(10) -0.05966(6) 0.19042(5) 0.0254(2) Uani 1 1 d . . .
O1 O 1.0118(3) 0.01920(18) 0.21717(17) 0.0339(7) Uani 1 1 d . A .
O2 O 1.0201(4) -0.0633(2) 0.11403(17) 0.0395(8) Uani 1 1 d . A .
O3 O 0.9626(3) -0.12054(19) 0.21940(19) 0.0358(7) Uani 1 1 d . A .
F11 F 1.2854(3) -0.0292(2) 0.2041(2) 0.0602(9) Uani 1 1 d . . .
F12 F 1.2367(3) -0.1513(2) 0.20982(19) 0.0550(9) Uani 1 1 d . . .
F13 F 1.2338(3) -0.0727(2) 0.29890(16) 0.0509(8) Uani 1 1 d . . .
C43 C 1.2060(5) -0.0788(3) 0.2276(3) 0.0380(11) Uani 1 1 d . A .
S2 S 1.26098(10) 0.22042(6) 0.36941(6) 0.0277(2) Uani 1 1 d . A .
O4 O 1.3031(4) 0.2984(2) 0.3564(2) 0.0438(9) Uani 1 1 d . . .
O5 O 1.2881(3) 0.1980(2) 0.44292(17) 0.0374(7) Uani 1 1 d . . .
O6 O 1.1270(3) 0.2008(2) 0.32821(17) 0.0362(7) Uani 1 1 d . . .
F21 F 1.3471(5) 0.1677(3) 0.2595(2) 0.0832(14) Uani 1 1 d . A .
F22 F 1.3412(4) 0.0815(2) 0.3394(2) 0.0694(11) Uani 1 1 d . A .
F23 F 1.4938(3) 0.1703(2) 0.3584(3) 0.0729(12) Uani 1 1 d . A .
C44 C 1.3664(5) 0.1567(3) 0.3288(3) 0.0465(13) Uani 1 1 d . . .
S3 S 0.81824(10) 0.69680(6) -0.03570(6) 0.0283(2) Uani 1 1 d . . .
O7 O 0.9082(4) 0.7440(2) 0.0180(2) 0.0502(10) Uani 1 1 d . . .
O8 O 0.7037(3) 0.6664(2) -0.01364(18) 0.0353(7) Uani 1 1 d . . .
O9 O 0.7916(3) 0.7304(2) -0.10645(18) 0.0373(8) Uani 1 1 d . . .
F31 F 0.9568(3) 0.5761(2) 0.01732(19) 0.0566(9) Uani 1 1 d . . .
F32 F 1.0203(3) 0.6273(2) -0.0717(2) 0.0600(10) Uani 1 1 d . . .
F33 F 0.8412(3) 0.55771(18) -0.09067(18) 0.0500(8) Uani 1 1 d . . .
C45 C 0.9143(5) 0.6097(3) -0.0459(3) 0.0381(11) Uani 1 1 d . . .
S4 S 0.5867(7) 0.4088(4) 0.7168(4) 0.0261(13) Uani 0.278(7) 1 d PD B 1
O10 O 0.4758(15) 0.4428(11) 0.6699(11) 0.080(9) Uani 0.278(7) 1 d PD B 1
O11 O 0.557(2) 0.3622(9) 0.7707(7) 0.077(7) Uani 0.278(7) 1 d PD B 1
O12 O 0.701(3) 0.458(2) 0.7369(17) 0.043(10) Uani 0.278(7) 1 d PD B 1
F41 F 0.7556(18) 0.3100(10) 0.6905(9) 0.072(4) Uani 0.278(7) 1 d PD B 1
F42 F 0.6685(15) 0.3753(9) 0.6011(8) 0.072(4) Uani 0.278(7) 1 d PD B 1
F43 F 0.561(3) 0.285(2) 0.6359(18) 0.072(4) Uani 0.278(7) 1 d PD B 1
C46 C 0.645(3) 0.344(3) 0.659(2) 0.050(2) Uani 0.278(7) 1 d PD B 1
S4' S 0.5912(3) 0.43083(18) 0.69664(18) 0.0334(6) Uani 0.722(7) 1 d PD B 2
O10' O 0.5733(7) 0.4679(3) 0.6285(3) 0.0628(19) Uani 0.722(7) 1 d PD B 2
O11' O 0.4712(6) 0.4141(5) 0.7174(5) 0.066(2) Uani 0.722(7) 1 d PD B 2
O12' O 0.6964(12) 0.4661(8) 0.7519(7) 0.035(3) Uani 0.722(7) 1 d PD B 2
F41' F 0.6869(7) 0.2955(3) 0.7401(4) 0.100(3) Uani 0.722(7) 1 d PD B 2
F42' F 0.7643(6) 0.3389(3) 0.6538(5) 0.082(3) Uani 0.722(7) 1 d PD B 2
F43' F 0.5637(10) 0.2898(6) 0.6332(7) 0.0538(17) Uani 0.722(7) 1 d PD B 2
C46' C 0.6538(11) 0.3342(11) 0.6785(7) 0.050(2) Uani 0.722(7) 1 d PD B 2
O1W O 1.0163(3) 0.21725(18) 0.17994(16) 0.0282(6) Uani 1 1 d . A .
H1 H 1.0665 0.2199 0.2225 0.034 Uiso 1 1 d R . .
H2 H 1.0581 0.2383 0.1447 0.034 Uiso 1 1 d R . .
O2W O 1.0703(3) 0.1004(2) 0.03450(18) 0.0359(7) Uani 1 1 d . A .
H3 H 1.0321 0.0827 -0.0107 0.043 Uiso 1 1 d R . .
H4 H 1.0961 0.1483 0.0236 0.043 Uiso 1 1 d R . .
O3W O 1.1445(3) 0.39980(18) 0.25595(18) 0.0318(7) Uani 1 1 d . . .
H5 H 1.2177 0.4335 0.2591 0.038 Uiso 1 1 d R A .
H6 H 1.1961 0.3685 0.2834 0.038 Uiso 1 1 d R . .
O4W O 1.0197(4) 0.5648(2) 0.2104(2) 0.0539(11) Uani 1 1 d . . .
H7 H 1.1037 0.5694 0.2117 0.065 Uiso 1 1 d R A .
H8 H 0.9953 0.6193 0.1917 0.065 Uiso 1 1 d R . .
O5W O 0.9207(5) 0.7135(2) 0.1682(2) 0.0653(13) Uani 1 1 d . . .
H9 H 0.9352 0.7715 0.1753 0.078 Uiso 1 1 d R . .
H10 H 0.9105 0.7214 0.1152 0.078 Uiso 1 1 d R . .

loop_
_atom_site_aniso_label
_atom_site_aniso_U_11
_atom_site_aniso_U_22
_atom_site_aniso_U_33
_atom_site_aniso_U_23
_atom_site_aniso_U_13
_atom_site_aniso_U_12
Ag1 0.03203(16) 0.02616(15) 0.01930(15) -0.00170(12) 0.00389(12) -0.00457(12)
Ag2 0.0422(9) 0.0181(6) 0.0262(4) 0.0004(2) 0.0093(4) -0.0041(7)
Ag2' 0.085(7) 0.039(2) 0.0223(9) -0.0004(12) 0.008(2) -0.036(3)
Ag3 0.04197(19) 0.02703(16) 0.02064(15) 0.00462(12) 0.00045(13) 0.00805(13)
Ag4 0.01591(14) 0.03730(18) 0.02832(16) 0.00112(13) 0.00548(11) -0.00136(12)
Ag5 0.02103(15) 0.03728(18) 0.03618(18) 0.00973(14) 0.00560(13) 0.00311(13)
Br1 0.0319(2) 0.0286(2) 0.0256(2) 0.00085(16) 0.00402(16) 0.00361(17)
N1 0.0164(14) 0.0263(16) 0.0162(15) 0.0058(13) 0.0025(11) 0.0010(12)
C1 0.0164(17) 0.032(2) 0.0238(19) 0.0035(16) 0.0062(14) -0.0004(15)
C2 0.032(2) 0.041(2) 0.0182(19) 0.0046(18) 0.0026(16) -0.0017(19)
C3 0.035(2) 0.043(3) 0.028(2) 0.014(2) 0.0052(18) -0.003(2)
C4 0.026(2) 0.030(2) 0.029(2) 0.0145(18) 0.0040(16) -0.0008(17)
C5 0.0150(17) 0.030(2) 0.025(2) 0.0109(16) 0.0030(14) 0.0034(15)
N2 0.0212(15) 0.0236(16) 0.0234(17) 0.0072(13) 0.0064(13) 0.0001(13)
C6 0.039(2) 0.023(2) 0.033(2) 0.0084(18) 0.0067(19) -0.0006(18)
N3 0.0154(14) 0.0171(14) 0.0238(16) 0.0050(12) 0.0051(12) 0.0016(11)
C7 0.0157(17) 0.0201(17) 0.0262(19) 0.0015(15) 0.0049(14) 0.0032(14)
C8 0.0172(18) 0.030(2) 0.029(2) 0.0002(17) 0.0003(15) 0.0021(15)
C9 0.0176(18) 0.028(2) 0.040(2) -0.0008(18) 0.0085(17) -0.0031(15)
C10 0.0189(18) 0.026(2) 0.034(2) 0.0031(17) 0.0091(16) 0.0003(15)
C11 0.0187(17) 0.0152(16) 0.0248(19) -0.0006(14) 0.0084(14) 0.0017(13)
N4 0.0182(15) 0.0247(16) 0.0211(16) 0.0042(13) 0.0081(12) -0.0032(12)
C12 0.029(2) 0.042(3) 0.026(2) 0.0040(19) 0.0093(17) -0.0113(19)
N5 0.0216(16) 0.0211(16) 0.0222(16) -0.0010(13) 0.0046(13) -0.0042(13)
C13 0.0214(18) 0.0205(18) 0.0187(17) -0.0023(14) 0.0074(14) -0.0004(14)
C14 0.029(2) 0.0215(19) 0.026(2) -0.0009(16) 0.0067(16) -0.0020(15)
C15 0.040(2) 0.025(2) 0.028(2) -0.0029(17) 0.0108(18) -0.0142(18)
C16 0.027(2) 0.029(2) 0.033(2) -0.0054(18) 0.0060(17) -0.0115(17)
C17 0.0247(19) 0.0214(18) 0.025(2) -0.0069(16) 0.0040(15) -0.0026(15)
N6 0.0215(17) 0.0302(19) 0.038(2) -0.0027(16) -0.0045(15) -0.0018(14)
C18 0.023(2) 0.042(3) 0.064(4) -0.007(3) -0.009(2) -0.001(2)
N7 0.0333(19) 0.0247(17) 0.0184(16) -0.0005(13) 0.0018(14) 0.0017(14)
C19 0.032(2) 0.026(2) 0.024(2) -0.0032(16) -0.0029(16) 0.0080(17)
C20 0.044(3) 0.034(2) 0.032(2) -0.012(2) -0.014(2) 0.014(2)
C21 0.069(4) 0.038(3) 0.022(2) -0.004(2) -0.006(2) 0.025(3)
C22 0.074(4) 0.034(2) 0.019(2) 0.0078(19) 0.011(2) 0.023(2)
C23 0.047(3) 0.025(2) 0.023(2) 0.0023(17) 0.0101(18) 0.0139(18)
N8 0.044(2) 0.0237(17) 0.0293(19) -0.0020(15) 0.0189(17) 0.0009(16)
C24 0.053(3) 0.055(3) 0.043(3) -0.006(3) 0.030(3) 0.005(3)
N9 0.0282(17) 0.0268(17) 0.0201(16) 0.0054(13) 0.0092(13) 0.0041(14)
C25 0.032(2) 0.0211(18) 0.0221(19) 0.0061(15) 0.0105(16) 0.0026(16)
C26 0.028(2) 0.0203(18) 0.0220(19) 0.0036(15) 0.0070(15) -0.0008(15)
C27 0.0262(19) 0.0240(19) 0.0226(19) 0.0023(16) 0.0074(15) 0.0028(15)
C28 0.0254(19) 0.0220(18) 0.0220(19) 0.0027(15) 0.0072(15) 0.0009(15)
C29 0.0255(19) 0.0221(18) 0.0218(19) 0.0078(15) 0.0071(15) -0.0027(15)
N10 0.0253(18) 0.037(2) 0.0306(19) 0.0069(16) 0.0089(15) -0.0080(15)
C30 0.039(3) 0.070(4) 0.041(3) 0.007(3) 0.021(2) -0.024(3)
N11 0.0190(15) 0.0205(16) 0.0300(18) 0.0026(14) 0.0052(13) -0.0003(12)
C31 0.0187(18) 0.030(2) 0.029(2) 0.0087(17) 0.0032(15) -0.0017(15)
C32 0.028(2) 0.029(2) 0.045(3) 0.012(2) 0.0038(19) -0.0104(18)
C33 0.031(2) 0.024(2) 0.060(3) 0.004(2) 0.004(2) -0.0110(18)
C34 0.028(2) 0.025(2) 0.042(3) -0.0035(19) 0.0027(18) -0.0074(17)
C35 0.0181(17) 0.0203(18) 0.031(2) 0.0005(16) 0.0047(15) -0.0017(14)
N12 0.0242(16) 0.0211(16) 0.0239(17) -0.0022(13) 0.0076(13) 0.0003(13)
C36 0.038(2) 0.028(2) 0.036(2) -0.0104(19) 0.013(2) -0.0010(18)
N13 0.0175(15) 0.0247(16) 0.0236(16) -0.0021(13) 0.0074(12) 0.0014(12)
C37 0.0214(18) 0.0228(18) 0.0169(17) -0.0005(14) 0.0027(14) -0.0001(14)
C38 0.0195(18) 0.028(2) 0.0246(19) 0.0018(16) 0.0083(15) -0.0016(15)
C39 0.0193(18) 0.031(2) 0.028(2) -0.0022(17) 0.0106(15) 0.0006(15)
C40 0.0168(17) 0.0241(19) 0.026(2) 0.0010(16) 0.0034(15) 0.0032(14)
C41 0.0191(17) 0.0276(19) 0.0130(16) -0.0002(14) 0.0020(13) 0.0013(14)
N14 0.0256(17) 0.0296(18) 0.0196(16) 0.0025(14) 0.0093(13) 0.0023(14)
C42 0.032(2) 0.042(3) 0.027(2) 0.0027(19) 0.0138(18) 0.0079(19)
S1 0.0280(5) 0.0260(5) 0.0235(5) 0.0030(4) 0.0084(4) 0.0038(4)
O1 0.0411(18) 0.0267(16) 0.0357(17) 0.0005(13) 0.0123(14) 0.0050(13)
O2 0.045(2) 0.052(2) 0.0216(16) 0.0020(15) 0.0080(14) 0.0066(16)
O3 0.0358(17) 0.0293(16) 0.0453(19) 0.0033(14) 0.0152(15) -0.0023(13)
F11 0.0337(16) 0.082(3) 0.069(2) 0.020(2) 0.0182(16) -0.0102(16)
F12 0.0518(19) 0.056(2) 0.059(2) 0.0023(16) 0.0153(16) 0.0292(16)
F13 0.0451(17) 0.073(2) 0.0299(15) 0.0053(15) -0.0029(13) 0.0031(16)
C43 0.034(2) 0.049(3) 0.034(2) 0.007(2) 0.013(2) 0.005(2)
S2 0.0234(5) 0.0307(5) 0.0305(5) 0.0083(4) 0.0085(4) 0.0003(4)
O4 0.0388(19) 0.0352(18) 0.061(2) 0.0147(17) 0.0182(17) -0.0026(15)
O5 0.0409(19) 0.0421(19) 0.0266(16) 0.0071(14) 0.0015(14) -0.0010(15)
O6 0.0226(15) 0.056(2) 0.0306(17) 0.0056(15) 0.0068(12) -0.0005(14)
F21 0.093(3) 0.119(4) 0.052(2) 0.008(2) 0.045(2) 0.034(3)
F22 0.071(3) 0.0410(19) 0.101(3) -0.008(2) 0.030(2) 0.0072(17)
F23 0.0323(17) 0.079(3) 0.112(3) 0.006(2) 0.026(2) 0.0101(17)
C44 0.038(3) 0.051(3) 0.056(3) 0.004(3) 0.021(2) 0.010(2)
S3 0.0233(5) 0.0301(5) 0.0300(5) 0.0084(4) 0.0021(4) 0.0013(4)
O7 0.055(2) 0.043(2) 0.045(2) -0.0014(17) -0.0029(18) -0.0118(18)
O8 0.0268(16) 0.0438(19) 0.0378(18) 0.0113(15) 0.0113(13) 0.0082(14)
O9 0.0306(17) 0.0431(19) 0.0381(18) 0.0194(15) 0.0058(14) 0.0053(14)
F31 0.0496(19) 0.060(2) 0.060(2) 0.0320(17) 0.0088(16) 0.0233(16)
F32 0.0280(15) 0.075(2) 0.087(3) 0.026(2) 0.0304(16) 0.0111(15)
F33 0.058(2) 0.0392(16) 0.058(2) -0.0040(15) 0.0250(16) -0.0040(14)
C45 0.025(2) 0.046(3) 0.045(3) 0.019(2) 0.011(2) 0.007(2)
S4 0.028(2) 0.019(3) 0.031(3) -0.007(2) 0.005(2) -0.014(2)
O10 0.033(9) 0.073(14) 0.108(17) -0.057(13) -0.034(11) 0.028(9)
O11 0.16(2) 0.049(9) 0.034(8) -0.017(7) 0.049(10) -0.051(11)
O12 0.030(10) 0.038(11) 0.055(17) -0.026(10) -0.001(10) -0.010(9)
F41 0.066(7) 0.071(7) 0.083(8) -0.036(6) 0.031(6) -0.021(6)
F42 0.066(7) 0.071(7) 0.083(8) -0.036(6) 0.031(6) -0.021(6)
F43 0.066(7) 0.071(7) 0.083(8) -0.036(6) 0.031(6) -0.021(6)
C46 0.022(3) 0.029(5) 0.097(10) -0.001(5) 0.007(4) -0.003(3)
S4' 0.0218(9) 0.0287(14) 0.0484(16) -0.0024(10) 0.0050(9) -0.0031(9)
O10' 0.074(5) 0.047(3) 0.056(4) 0.011(3) -0.013(3) -0.003(3)
O11' 0.028(3) 0.071(5) 0.106(7) -0.029(5) 0.030(4) -0.019(3)
O12' 0.027(4) 0.032(4) 0.042(5) -0.008(5) 0.003(3) -0.002(3)
F41' 0.095(5) 0.046(3) 0.138(6) 0.042(4) -0.023(5) 0.004(3)
F42' 0.052(3) 0.052(3) 0.163(8) -0.042(4) 0.075(4) -0.021(3)
F43' 0.042(3) 0.028(3) 0.089(5) -0.012(3) 0.011(3) -0.010(2)
C46' 0.022(3) 0.029(5) 0.097(10) -0.001(5) 0.007(4) -0.003(3)
O1W 0.0254(14) 0.0360(16) 0.0230(14) 0.0063(12) 0.0043(11) -0.0025(12)
O2W 0.0374(18) 0.0403(18) 0.0343(17) -0.0013(14) 0.0173(14) -0.0022(14)
O3W 0.0197(14) 0.0316(16) 0.0459(19) 0.0077(14) 0.0107(13) 0.0003(12)
O4W 0.0281(18) 0.046(2) 0.083(3) 0.028(2) -0.0004(18) -0.0066(16)
O5W 0.112(4) 0.035(2) 0.045(2) 0.0049(18) 0.010(2) -0.002(2)

loop_
_atom_type_symbol
_atom_type_description
_atom_type_scat_dispersion_real
_atom_type_scat_dispersion_imag
_atom_type_scat_source
C C 0.0033 0.0016 'International Tables Vol C Tables 4.2.6.8 and 6.1.1.4'
H H 0.0000 0.0000 'International Tables Vol C Tables 4.2.6.8 and 6.1.1.4'
N N 0.0061 0.0033 'International Tables Vol C Tables 4.2.6.8 and 6.1.1.4'
O O 0.0106 0.0060 'International Tables Vol C Tables 4.2.6.8 and 6.1.1.4'
F F 0.0171 0.0103 'International Tables Vol C Tables 4.2.6.8 and 6.1.1.4'
S S 0.1246 0.1234 'International Tables Vol C Tables 4.2.6.8 and 6.1.1.4'
Br Br -0.2901 2.4595 'International Tables Vol C Tables 4.2.6.8 and 6.1.1.4'
Ag Ag -0.8971 1.1015 'International Tables Vol C Tables 4.2.6.8 and 6.1.1.4'

loop_
_geom_angle_atom_site_label_1
_geom_angle_atom_site_label_2
_geom_angle_atom_site_label_3
_geom_angle
N7 Ag1 N5 71.37(12)
N7 Ag1 O6 111.56(12)
N5 Ag1 O6 114.72(12)
N7 Ag1 Br1 151.66(10)
N5 Ag1 Br1 112.22(8)
O6 Ag1 Br1 92.82(8)
N11 Ag2 O1 101.29(14)
N11 Ag2 C28 76.56(15)
O1 Ag2 C28 84.79(14)
N11 Ag2 Br1 127.32(16)
O1 Ag2 Br1 128.85(17)
C28 Ag2 Br1 118.04(14)
N11 Ag2 Ag5 108.44(12)
O1 Ag2 Ag5 47.27(9)
C28 Ag2 Ag5 132.06(14)
Br1 Ag2 Ag5 96.98(9)
N11 Ag2' Br1 144.9(16)
N11 Ag2' C28 75.1(4)
Br1 Ag2' C28 118.6(2)
N1 Ag3 O1W 117.66(11)
N1 Ag3 Br1 147.19(8)
O1W Ag3 Br1 91.96(7)
N1 Ag3 Ag4 94.43(9)
O1W Ag3 Ag4 92.22(8)
Br1 Ag3 Ag4 98.41(3)
O3W Ag4 N3 153.48(11)
O3W Ag4 O4W 84.72(12)
N3 Ag4 O4W 121.80(12)
O3W Ag4 C14 110.08(13)
N3 Ag4 C14 72.94(13)
O4W Ag4 C14 90.93(14)
O3W Ag4 Ag3 95.28(9)
N3 Ag4 Ag3 64.95(9)
O4W Ag4 Ag3 139.34(11)
C14 Ag4 Ag3 126.27(9)
N13 Ag5 O2W 127.11(12)
N13 Ag5 O1W 112.22(11)
O2W Ag5 O1W 95.46(11)
N13 Ag5 O1 112.93(12)
O2W Ag5 O1 111.59(12)
O1W Ag5 O1 89.05(10)
N13 Ag5 Ag2 73.95(11)
O2W Ag5 Ag2 158.09(10)
O1W Ag5 Ag2 79.22(9)
O1 Ag5 Ag2 47.62(9)
Ag2' Br1 Ag2 8.1(7)
Ag2' Br1 Ag3 105.7(3)
Ag2 Br1 Ag3 102.88(7)
Ag2' Br1 Ag1 103.2(5)
Ag2 Br1 Ag1 97.58(8)
Ag3 Br1 Ag1 112.02(3)
C5 N1 C1 119.3(3)
C5 N1 Ag3 120.7(3)
C1 N1 Ag3 118.3(3)
N1 C1 C2 121.9(4)
N1 C1 N14 115.8(3)
C2 C1 N14 122.1(4)
C1 C2 C3 118.5(4)
C4 C3 C2 120.2(4)
C3 C4 C5 118.3(4)
N1 C5 N2 116.1(3)
N1 C5 C4 121.7(4)
N2 C5 C4 122.1(4)
C5 N2 C7 117.6(3)
C5 N2 C6 118.3(3)
C7 N2 C6 113.3(3)
C11 N3 C7 117.7(3)
C11 N3 Ag4 130.6(3)
C7 N3 Ag4 110.2(2)
N3 C7 C8 124.7(4)
N3 C7 N2 113.7(3)
C8 C7 N2 121.6(4)
C7 C8 C9 116.5(4)
C10 C9 C8 121.2(4)
C9 C10 C11 118.7(4)
N3 C11 N4 119.1(3)
N3 C11 C10 121.1(4)
N4 C11 C10 119.6(4)
C11 N4 C13 123.3(3)
C11 N4 C12 119.7(3)
C13 N4 C12 116.8(3)
C13 N5 C17 120.0(3)
C13 N5 Ag1 117.6(2)
C17 N5 Ag1 111.7(3)
N5 C13 C14 122.9(4)
N5 C13 N4 115.5(3)
C14 C13 N4 121.6(4)
C13 C14 C15 117.1(4)
C13 C14 Ag4 87.8(2)
C15 C14 Ag4 94.2(3)
C16 C15 C14 121.3(4)
C15 C16 C17 117.7(4)
N5 C17 N6 117.5(4)
N5 C17 C16 120.9(4)
N6 C17 C16 121.6(4)
C17 N6 C19 122.1(4)
C17 N6 C18 117.2(4)
C19 N6 C18 116.5(4)
C23 N7 C19 119.2(4)
C23 N7 Ag1 120.2(3)
C19 N7 Ag1 120.6(3)
N7 C19 C20 120.8(4)
N7 C19 N6 118.5(4)
C20 C19 N6 120.7(4)
C21 C20 C19 118.7(5)
C20 C21 C22 120.6(4)
C21 C22 C23 118.0(5)
N7 C23 C22 122.5(5)
N7 C23 N8 116.8(4)
C22 C23 N8 120.7(5)
C25 N8 C23 121.8(4)
C25 N8 C24 119.1(4)
C23 N8 C24 119.2(4)
C29 N9 C25 118.4(4)
N9 C25 N8 115.0(4)
N9 C25 C26 122.8(4)
N8 C25 C26 122.2(4)
C27 C26 C25 117.6(4)
C26 C27 C28 121.0(4)
C27 C28 C29 117.0(4)
C27 C28 Ag2 100.3(3)
C29 C28 Ag2 88.7(2)
C27 C28 Ag2' 104.7(4)
C29 C28 Ag2' 80.9(7)
Ag2 C28 Ag2' 7.9(6)
N9 C29 N10 115.4(4)
N9 C29 C28 123.3(4)
N10 C29 C28 121.3(4)
C31 N10 C29 122.4(4)
C31 N10 C30 119.1(4)
C29 N10 C30 117.7(4)
C31 N11 C35 119.2(3)
C31 N11 Ag2' 121.5(3)
C35 N11 Ag2' 119.2(4)
C31 N11 Ag2 122.5(3)
C35 N11 Ag2 116.7(3)
Ag2' N11 Ag2 9.5(8)
N11 C31 N10 117.8(4)
N11 C31 C32 121.4(4)
N10 C31 C32 120.8(4)
C33 C32 C31 118.7(4)
C32 C33 C34 120.7(4)
C35 C34 C33 117.2(4)
N11 C35 C34 122.8(4)
N11 C35 N12 115.1(3)
C34 C35 N12 122.1(4)
C35 N12 C37 119.2(3)
C35 N12 C36 116.4(3)
C37 N12 C36 114.7(3)
C37 N13 C41 119.5(3)
C37 N13 Ag5 117.2(3)
C41 N13 Ag5 113.6(3)
N13 C37 C38 122.3(4)
N13 C37 N12 114.9(3)
C38 C37 N12 122.8(4)
C39 C38 C37 117.5(4)
C40 C39 C38 120.9(4)
C39 C40 C41 118.1(4)
N13 C41 C40 121.4(4)
N13 C41 N14 115.7(3)
C40 C41 N14 123.0(4)
C41 N14 C1 121.2(3)
C41 N14 C42 117.5(3)
C1 N14 C42 116.5(3)
O3 S1 O2 116.2(2)
O3 S1 O1 114.3(2)
O2 S1 O1 113.0(2)
O3 S1 C43 103.8(2)
O2 S1 C43 103.8(2)
O1 S1 C43 103.8(2)
S1 O1 Ag5 106.11(17)
S1 O1 Ag2 128.9(2)
Ag5 O1 Ag2 85.10(12)
F11 C43 F12 107.8(4)
F11 C43 F13 107.8(4)
F12 C43 F13 107.7(4)
F11 C43 S1 112.1(4)
F12 C43 S1 110.3(4)
F13 C43 S1 110.9(3)
O5 S2 O4 115.9(2)
O5 S2 O6 114.9(2)
O4 S2 O6 112.9(2)
O5 S2 C44 104.3(2)
O4 S2 C44 103.9(2)
O6 S2 C44 102.9(2)
S2 O6 Ag1 112.04(18)
F21 C44 F23 108.4(5)
F21 C44 F22 108.8(5)
F23 C44 F22 107.4(5)
F21 C44 S2 111.4(4)
F23 C44 S2 110.4(4)
F22 C44 S2 110.3(4)
O8 S3 O7 115.0(2)
O8 S3 O9 115.5(2)
O7 S3 O9 113.4(2)
O8 S3 C45 103.7(2)
O7 S3 C45 103.9(2)
O9 S3 C45 103.3(2)
F33 C45 F32 107.7(4)
F33 C45 F31 108.5(4)
F32 C45 F31 108.1(4)
F33 C45 S3 111.0(3)
F32 C45 S3 111.3(4)
F31 C45 S3 110.1(4)
O11 S4 O10 115.8(11)
O11 S4 O12 116.3(11)
O10 S4 O12 115.4(12)
O11 S4 C46 105.4(10)
O10 S4 C46 101.6(11)
O12 S4 C46 99(2)
F41 C46 F43 105(3)
F41 C46 F42 106(3)
F43 C46 F42 106(3)
F41 C46 S4 112(3)
F43 C46 S4 113(4)
F42 C46 S4 115(3)
O11' S4' O10' 114.2(5)
O11' S4' O12' 115.6(7)
O10' S4' O12' 113.8(5)
O11' S4' C46' 103.7(5)
O10' S4' C46' 102.6(5)
O12' S4' C46' 104.9(8)
F42' C46' F43' 109.1(15)
F42' C46' F41' 106.2(10)
F43' C46' F41' 107.0(9)
F42' C46' S4' 112.1(9)
F43' C46' S4' 113.3(10)
F41' C46' S4' 108.9(12)
Ag5 O1W Ag3 94.87(10)

loop_
_geom_bond_atom_site_label_1
_geom_bond_atom_site_label_2
_geom_bond_distance
Ag1 N7 2.293(3)
Ag1 N5 2.453(3)
Ag1 O6 2.525(3)
Ag1 Br1 2.5696(11)
Ag2 N11 2.323(5)
Ag2 O1 2.487(4)
Ag2 C28 2.515(5)
Ag2 Br1 2.550(2)
Ag2 Ag5 3.354(3)
Ag2' N11 2.210(7)
Ag2' Br1 2.372(18)
Ag2' C28 2.677(19)
Ag3 N1 2.222(3)
Ag3 O1W 2.470(3)
Ag3 Br1 2.5611(9)
Ag3 Ag4 3.2145(12)
Ag4 O3W 2.241(3)
Ag4 N3 2.248(3)
Ag4 O4W 2.427(4)
Ag4 C14 2.706(4)
Ag5 N13 2.295(3)
Ag5 O2W 2.308(3)
Ag5 O1W 2.464(3)
Ag5 O1 2.473(3)
N1 C5 1.349(5)
N1 C1 1.354(5)
C1 C2 1.383(6)
C1 N14 1.405(5)
C2 C3 1.395(7)
C3 C4 1.380(7)
C4 C5 1.402(5)
C5 N2 1.390(5)
N2 C7 1.436(5)
N2 C6 1.480(5)
N3 C11 1.343(5)
N3 C7 1.353(5)
C7 C8 1.374(5)
C8 C9 1.390(6)
C9 C10 1.357(6)
C10 C11 1.420(5)
C11 N4 1.374(5)
N4 C13 1.419(5)
N4 C12 1.471(5)
N5 C13 1.336(5)
N5 C17 1.342(5)
C13 C14 1.385(5)
C14 C15 1.390(6)
C15 C16 1.380(7)
C16 C17 1.414(6)
C17 N6 1.384(5)
N6 C19 1.411(6)
N6 C18 1.469(6)
N7 C23 1.339(6)
N7 C19 1.349(6)
C19 C20 1.399(6)
C20 C21 1.370(8)
C21 C22 1.372(8)
C22 C23 1.386(6)
C23 N8 1.414(6)
N8 C25 1.383(5)
N8 C24 1.460(6)
N9 C29 1.339(5)
N9 C25 1.343(5)
C25 C26 1.411(6)
C26 C27 1.379(6)
C27 C28 1.396(6)
C28 C29 1.407(5)
C29 N10 1.404(5)
N10 C31 1.392(6)
N10 C30 1.462(6)
N11 C31 1.347(5)
N11 C35 1.350(5)
C31 C32 1.403(6)
C32 C33 1.367(8)
C33 C34 1.403(7)
C34 C35 1.386(6)
C35 N12 1.412(5)
N12 C37 1.421(5)
N12 C36 1.469(5)
N13 C37 1.347(5)
N13 C41 1.349(5)
C37 C38 1.392(5)
C38 C39 1.387(6)
C39 C40 1.386(6)
C40 C41 1.397(5)
C41 N14 1.403(5)
N14 C42 1.470(5)
S1 O3 1.439(3)
S1 O2 1.441(3)
S1 O1 1.456(3)
S1 C43 1.812(5)
F11 C43 1.326(6)
F12 C43 1.329(6)
F13 C43 1.332(6)
S2 O5 1.432(3)
S2 O4 1.439(4)
S2 O6 1.459(3)
S2 C44 1.818(5)
F21 C44 1.314(7)
F22 C44 1.333(7)
F23 C44 1.322(7)
S3 O8 1.436(3)
S3 O7 1.445(4)
S3 O9 1.450(3)
S3 C45 1.815(5)
F31 C45 1.333(5)
F32 C45 1.328(5)
F33 C45 1.325(6)
S4 O11 1.401(12)
S4 O10 1.416(14)
S4 O12 1.417(18)
S4 C46 1.75(7)
F41 C46 1.31(3)
F42 C46 1.31(3)
F43 C46 1.31(3)
S4' O11' 1.408(6)
S4' O10' 1.436(6)
S4' O12' 1.451(9)
S4' C46' 1.82(2)
F41' C46' 1.339(9)
F42' C46' 1.328(14)
F43' C46' 1.338(12)
